data_2226647
loop_
_publ_author_name
'Eltayeb, Naser Eltaher'
'Teoh, Siang Guan'
'Fun, Hoong-Kun'
'Chantrapromma, Suchada'

_publ_section_title
;
 (<i>E</i>)-4-Hydroxy-2-[(2-hydroxyphenyl)iminiomethyl]phenolate
;
_journal_coeditor_code RZ2453
_journal_issue 7
_journal_name_full 'Acta Crystallographica Section E'
_journal_page_first o1536
_journal_page_last o1537
_journal_paper_doi 10.1107/S1600536810020295
_journal_volume 66
_journal_year 2010
_chemical_formula_iupac 'C13 H11 N O3'
_chemical_formula_moiety 'C13 H11 N O3'
_chemical_formula_sum 'C13 H11 N O3'
_chemical_formula_weight 229.23
_chemical_name_systematic
;
(<i>E</i>)-4-Hydroxy-2-[(2-hydroxyphenyl)iminiomethyl]phenolate
;
_space_group_IT_number 15
_symmetry_cell_setting monoclinic
_symmetry_space_group_name_Hall '-C 2yc'
_symmetry_space_group_name_H-M 'C 1 2/c 1'
_atom_sites_solution_hydrogens geom
_atom_sites_solution_primary direct
_atom_sites_solution_secondary difmap
_audit_creation_method SHELXL-97
_cell_angle_alpha 90.00
_cell_angle_beta 102.242(13)
_cell_angle_gamma 90.00
_cell_formula_units_Z 8
_cell_length_a 11.048(5)
_cell_length_b 8.187(3)
_cell_length_c 22.858(10)
_cell_measurement_reflns_used 2967
_cell_measurement_temperature 100
_cell_measurement_theta_max 30.09
_cell_measurement_theta_min 1.82
_cell_volume 2020.5(15)
_computing_cell_refinement 'SAINT (Bruker, 2009)'
_computing_data_collection 'APEX2 (Bruker, 2009)'
_computing_data_reduction 'SAINT (Bruker, 2009)'
_computing_molecular_graphics 'SHELXTL (Sheldrick, 2008)'
_computing_publication_material
;
SHELXTL (Sheldrick, 2008) and PLATON (Spek, 2009)
;
_computing_structure_refinement 'SHELXTL (Sheldrick, 2008)'
_computing_structure_solution 'SHELXTL (Sheldrick, 2008)'
_diffrn_ambient_temperature 100
_diffrn_measured_fraction_theta_full 0.997
_diffrn_measured_fraction_theta_max 0.997
_diffrn_measurement_device_type 'Bruker APEXII DUO CCD area-detector'
_diffrn_measurement_method '\f and \w scans'
_diffrn_radiation_monochromator graphite
_diffrn_radiation_source 'sealed tube'
_diffrn_radiation_type MoK\a
_diffrn_radiation_wavelength 0.71073
_diffrn_reflns_av_R_equivalents 0.0870
_diffrn_reflns_av_sigmaI/netI 0.0533
_diffrn_reflns_limit_h_max 15
_diffrn_reflns_limit_h_min -15
_diffrn_reflns_limit_k_max 11
_diffrn_reflns_limit_k_min -11
_diffrn_reflns_limit_l_max 32
_diffrn_reflns_limit_l_min -32
_diffrn_reflns_number 15107
_diffrn_reflns_theta_full 30.09
_diffrn_reflns_theta_max 30.09
_diffrn_reflns_theta_min 1.82
_diffrn_standards_number 0
_exptl_absorpt_coefficient_mu 0.108
_exptl_absorpt_correction_T_max 0.9957
_exptl_absorpt_correction_T_min 0.9630
_exptl_absorpt_correction_type multi-scan
_exptl_absorpt_process_details '(SADABS; Bruker, 2009)'
_exptl_crystal_colour Red
_exptl_crystal_density_diffrn 1.507
_exptl_crystal_density_method 'not measured'
_exptl_crystal_description Plate
_exptl_crystal_F_000 960
_exptl_crystal_size_max 0.35
_exptl_crystal_size_mid 0.12
_exptl_crystal_size_min 0.04
_refine_diff_density_max 0.476
_refine_diff_density_min -0.279
_refine_ls_extinction_method none
_refine_ls_goodness_of_fit_ref 1.060
_refine_ls_hydrogen_treatment refall
_refine_ls_matrix_type full
_refine_ls_number_parameters 198
_refine_ls_number_reflns 2967
_refine_ls_number_restraints 0
_refine_ls_restrained_S_all 1.060
_refine_ls_R_factor_all 0.0824
_refine_ls_R_factor_gt 0.0544
_refine_ls_shift/su_max 0.001
_refine_ls_shift/su_max_lt 0.001
_refine_ls_shift/su_mean 0.000
_refine_ls_structure_factor_coef Fsqd
_refine_ls_weighting_details 'calc w=1/[\s^2^(Fo^2^)+(0.1024P)^2^+0.2914P] where P=(Fo^2^+2Fc^2^)/3'
_refine_ls_weighting_scheme calc
_refine_ls_wR_factor_gt 0.1447
_refine_ls_wR_factor_ref 0.1726
_reflns_number_gt 2122
_reflns_number_total 2967
_reflns_threshold_expression I>2\s(I)
_cod_data_source_file rz2453.cif
_cod_data_source_block I
_cod_original_sg_symbol_H-M 'C 2/c'
_cod_database_code 2226647
_cod_database_fobs_code 2226647

loop_
_symmetry_equiv_pos_as_xyz
'x, y, z'
'-x, y, -z+1/2'
'x+1/2, y+1/2, z'
'-x+1/2, y+1/2, -z+1/2'
'-x, -y, -z'
'x, -y, z-1/2'
'-x+1/2, -y+1/2, -z'
'x+1/2, -y+1/2, z-1/2'

loop_
_atom_site_type_symbol
_atom_site_label
_atom_site_fract_x
_atom_site_fract_y
_atom_site_fract_z
_atom_site_U_iso_or_equiv
_atom_site_adp_type
_atom_site_calc_flag
_atom_site_refinement_flags
_atom_site_occupancy
_atom_site_disorder_assembly
_atom_site_disorder_group
O O1 0.33647(12) 0.68246(15) 0.56400(5) 0.0181(3) Uani d . 1 . .
H H1O1 0.339(3) 0.792(4) 0.5686(14) 0.049(8) Uiso d . 1 . .
O O2 0.19184(11) 0.49929(14) 0.43502(5) 0.0172(3) Uani d . 1 . .
O O3 -0.15299(12) 0.01393(15) 0.36222(6) 0.0195(3) Uani d . 1 . .
H H1O3 -0.212(3) 0.001(3) 0.3867(14) 0.045(8) Uiso d . 1 . .
N N1 0.18126(13) 0.43402(17) 0.54431(6) 0.0136(3) Uani d . 1 . .
H H1N1 0.213(2) 0.484(3) 0.5165(12) 0.034(7) Uiso d . 1 . .
C C1 0.22799(14) 0.47819(19) 0.60450(7) 0.0137(3) Uani d . 1 . .
C C2 0.30862(15) 0.6115(2) 0.61334(7) 0.0147(3) Uani d . 1 . .
C C3 0.35926(16) 0.6624(2) 0.67122(8) 0.0167(3) Uani d . 1 . .
H H3 0.413(2) 0.755(3) 0.6766(10) 0.024(6) Uiso d . 1 . .
C C4 0.32876(16) 0.5824(2) 0.71942(8) 0.0177(3) Uani d . 1 . .
H H4 0.363(2) 0.614(3) 0.7600(11) 0.026(6) Uiso d . 1 . .
C C5 0.24766(16) 0.4510(2) 0.71042(8) 0.0178(3) Uani d . 1 . .
H H5 0.227(2) 0.393(3) 0.7447(11) 0.028(6) Uiso d . 1 . .
C C6 0.19743(16) 0.3972(2) 0.65277(7) 0.0161(3) Uani d . 1 . .
H H6 0.1437(19) 0.309(3) 0.6478(9) 0.016(5) Uiso d . 1 . .
C C7 0.09838(15) 0.32381(19) 0.52344(7) 0.0142(3) Uani d . 1 . .
H H7 0.0643(18) 0.254(2) 0.5512(9) 0.013(5) Uiso d . 1 . .
C C8 0.05807(15) 0.29461(19) 0.46077(7) 0.0139(3) Uani d . 1 . .
C C9 0.10800(15) 0.38498(19) 0.41820(7) 0.0139(3) Uani d . 1 . .
C C10 0.06509(16) 0.3443(2) 0.35726(7) 0.0160(3) Uani d . 1 . .
H H10 0.101(2) 0.405(3) 0.3290(11) 0.027(6) Uiso d . 1 . .
C C11 -0.02034(15) 0.2222(2) 0.34016(7) 0.0156(3) Uani d . 1 . .
H H11 -0.049(2) 0.192(3) 0.2956(11) 0.025(6) Uiso d . 1 . .
C C12 -0.06925(15) 0.1342(2) 0.38267(7) 0.0144(3) Uani d . 1 . .
C C13 -0.03095(15) 0.17081(19) 0.44220(7) 0.0146(3) Uani d . 1 . .
H H13 -0.066(2) 0.111(3) 0.4732(10) 0.024(6) Uiso d . 1 . .

loop_
_atom_site_aniso_label
_atom_site_aniso_U_11
_atom_site_aniso_U_22
_atom_site_aniso_U_33
_atom_site_aniso_U_12
_atom_site_aniso_U_13
_atom_site_aniso_U_23
O1 0.0240(7) 0.0158(6) 0.0154(6) -0.0033(5) 0.0063(5) 0.0012(4)
O2 0.0194(6) 0.0153(6) 0.0168(6) -0.0061(5) 0.0040(5) -0.0009(4)
O3 0.0194(6) 0.0202(6) 0.0198(6) -0.0099(5) 0.0062(5) -0.0055(5)
N1 0.0137(6) 0.0136(6) 0.0131(6) -0.0001(5) 0.0018(5) 0.0008(5)
C1 0.0141(7) 0.0136(7) 0.0128(7) 0.0030(6) 0.0014(6) -0.0005(5)
C2 0.0157(7) 0.0140(7) 0.0146(7) 0.0013(6) 0.0037(6) 0.0021(6)
C3 0.0169(8) 0.0139(7) 0.0182(8) -0.0009(6) 0.0014(6) -0.0019(6)
C4 0.0205(8) 0.0174(8) 0.0139(7) 0.0026(6) 0.0011(6) -0.0008(6)
C5 0.0203(8) 0.0185(8) 0.0150(7) 0.0031(7) 0.0045(6) 0.0021(6)
C6 0.0168(8) 0.0151(8) 0.0163(8) -0.0005(6) 0.0036(6) 0.0016(6)
C7 0.0134(7) 0.0131(7) 0.0164(7) 0.0011(6) 0.0037(6) 0.0015(6)
C8 0.0133(7) 0.0130(7) 0.0152(7) -0.0002(6) 0.0025(6) -0.0010(6)
C9 0.0119(7) 0.0127(7) 0.0172(7) 0.0002(6) 0.0032(6) -0.0001(6)
C10 0.0176(8) 0.0159(7) 0.0153(7) -0.0014(6) 0.0049(6) 0.0010(6)
C11 0.0143(7) 0.0175(7) 0.0151(7) 0.0004(6) 0.0035(6) -0.0011(6)
C12 0.0125(7) 0.0123(7) 0.0183(8) -0.0021(6) 0.0031(6) -0.0016(6)
C13 0.0155(7) 0.0134(7) 0.0158(7) -0.0012(6) 0.0052(6) 0.0010(6)

loop_
_atom_type_symbol
_atom_type_description
_atom_type_scat_dispersion_real
_atom_type_scat_dispersion_imag
_atom_type_scat_source
C C 0.0033 0.0016 'International Tables Vol C Tables 4.2.6.8 and 6.1.1.4'
H H 0.0000 0.0000 'International Tables Vol C Tables 4.2.6.8 and 6.1.1.4'
N N 0.0061 0.0033 'International Tables Vol C Tables 4.2.6.8 and 6.1.1.4'
O O 0.0106 0.0060 'International Tables Vol C Tables 4.2.6.8 and 6.1.1.4'

loop_
_geom_angle_atom_site_label_1
_geom_angle_atom_site_label_2
_geom_angle_atom_site_label_3
_geom_angle_site_symmetry_1
_geom_angle_site_symmetry_3
_geom_angle
_geom_angle_publ_flag
C2 O1 H1O1 . . 109.4(19) ?
C12 O3 H1O3 . . 112.0(17) ?
C7 N1 C1 . . 128.22(15) ?
C7 N1 H1N1 . . 114.2(17) ?
C1 N1 H1N1 . . 117.6(17) ?
C6 C1 C2 . . 120.88(14) ?
C6 C1 N1 . . 123.52(15) ?
C2 C1 N1 . . 115.60(14) ?
O1 C2 C3 . . 123.09(15) ?
O1 C2 C1 . . 117.61(14) ?
C3 C2 C1 . . 119.28(15) ?
C4 C3 C2 . . 120.03(16) ?
C4 C3 H3 . . 121.6(14) ?
C2 C3 H3 . . 118.3(14) ?
C3 C4 C5 . . 120.51(15) ?
C3 C4 H4 . . 122.0(14) ?
C5 C4 H4 . . 117.5(14) ?
C4 C5 C6 . . 120.17(16) ?
C4 C5 H5 . . 120.3(14) ?
C6 C5 H5 . . 119.5(14) ?
C5 C6 C1 . . 119.12(16) ?
C5 C6 H6 . . 118.8(13) ?
C1 C6 H6 . . 122.1(13) ?
N1 C7 C8 . . 121.96(15) ?
N1 C7 H7 . . 120.0(12) ?
C8 C7 H7 . . 118.0(12) ?
C13 C8 C9 . . 120.89(14) ?
C13 C8 C7 . . 118.07(14) ?
C9 C8 C7 . . 121.02(15) ?
O2 C9 C10 . . 121.61(14) ?
O2 C9 C8 . . 121.39(14) ?
C10 C9 C8 . . 116.99(15) ?
C11 C10 C9 . . 121.25(15) ?
C11 C10 H10 . . 122.8(14) ?
C9 C10 H10 . . 116.0(14) ?
C10 C11 C12 . . 121.19(15) ?
C10 C11 H11 . . 120.5(12) ?
C12 C11 H11 . . 118.3(12) ?
O3 C12 C13 . . 122.86(14) ?
O3 C12 C11 . . 117.72(15) ?
C13 C12 C11 . . 119.42(15) ?
C12 C13 C8 . . 120.25(14) ?
C12 C13 H13 . . 120.8(13) ?
C8 C13 H13 . . 119.0(13) ?

loop_
_geom_bond_atom_site_label_1
_geom_bond_atom_site_label_2
_geom_bond_site_symmetry_2
_geom_bond_distance
_geom_bond_publ_flag
O1 C2 . 1.3608(19) ?
O1 H1O1 . 0.91(3) ?
O2 C9 . 1.316(2) ?
O3 C12 . 1.364(2) ?
O3 H1O3 . 0.95(3) ?
N1 C7 . 1.302(2) ?
N1 C1 . 1.410(2) ?
N1 H1N1 . 0.89(3) ?
C1 C6 . 1.389(2) ?
C1 C2 . 1.396(2) ?
C2 C3 . 1.387(2) ?
C3 C4 . 1.383(2) ?
C3 H3 . 0.96(2) ?
C4 C5 . 1.387(3) ?
C4 H4 . 0.96(2) ?
C5 C6 . 1.389(2) ?
C5 H5 . 0.98(2) ?
C6 H6 . 0.93(2) ?
C7 C8 . 1.427(2) ?
C7 H7 . 0.99(2) ?
C8 C13 . 1.413(2) ?
C8 C9 . 1.423(2) ?
C9 C10 . 1.413(2) ?
C10 C11 . 1.373(2) ?
C10 H10 . 0.97(2) ?
C11 C12 . 1.406(2) ?
C11 H11 . 1.03(2) ?
C12 C13 . 1.370(2) ?
C13 H13 . 1.00(2) ?

loop_
_geom_hbond_atom_site_label_D
_geom_hbond_atom_site_label_H
_geom_hbond_atom_site_label_A
_geom_hbond_site_symmetry_A
_geom_hbond_distance_DH
_geom_hbond_distance_HA
_geom_hbond_distance_DA
_geom_hbond_angle_DHA
_geom_hbond_publ_flag
O1 H1O1 O2 7_566 0.90(3) 1.74(3) 2.625(2) 166(3) y
O3 H1O3 O2 3_445 0.95(3) 1.69(3) 2.633(2) 173(2) y
N1 H1N1 O2 1_555 0.89(3) 1.83(3) 2.581(2) 141(2) y
C13 H13 O1 3_445 1.00(2) 2.60(2) 3.411(3) 137.8(18) y

loop_
_geom_torsion_atom_site_label_1
_geom_torsion_atom_site_label_2
_geom_torsion_atom_site_label_3
_geom_torsion_atom_site_label_4
_geom_torsion_site_symmetry_1
_geom_torsion_site_symmetry_2
_geom_torsion_site_symmetry_3
_geom_torsion_site_symmetry_4
_geom_torsion
_geom_torsion_publ_flag
C7 N1 C1 C6 . . . . 5.5(3) ?
C7 N1 C1 C2 . . . . -174.41(15) ?
C6 C1 C2 O1 . . . . 178.56(15) ?
N1 C1 C2 O1 . . . . -1.6(2) ?
C6 C1 C2 C3 . . . . 0.5(2) ?
N1 C1 C2 C3 . . . . -179.68(14) ?
O1 C2 C3 C4 . . . . -178.66(15) ?
C1 C2 C3 C4 . . . . -0.7(2) ?
C2 C3 C4 C5 . . . . 0.0(3) ?
C3 C4 C5 C6 . . . . 0.8(3) ?
C4 C5 C6 C1 . . . . -1.0(3) ?
C2 C1 C6 C5 . . . . 0.4(2) ?
N1 C1 C6 C5 . . . . -179.48(15) ?
C1 N1 C7 C8 . . . . 178.69(15) ?
N1 C7 C8 C13 . . . . 179.06(14) ?
N1 C7 C8 C9 . . . . 0.4(2) ?
C13 C8 C9 O2 . . . . -179.28(14) ?
C7 C8 C9 O2 . . . . -0.7(2) ?
C13 C8 C9 C10 . . . . -0.4(2) ?
C7 C8 C9 C10 . . . . 178.20(15) ?
O2 C9 C10 C11 . . . . 178.48(15) ?
C8 C9 C10 C11 . . . . -0.4(2) ?
C9 C10 C11 C12 . . . . 0.6(3) ?
C10 C11 C12 O3 . . . . -179.51(15) ?
C10 C11 C12 C13 . . . . 0.0(2) ?
O3 C12 C13 C8 . . . . 178.68(14) ?
C11 C12 C13 C8 . . . . -0.8(2) ?
C9 C8 C13 C12 . . . . 1.0(2) ?
C7 C8 C13 C12 . . . . -177.65(15) ?

loop_
_cod_related_entry_id
_cod_related_entry_database
_cod_related_entry_code
1 ChemSpider 15251048
